data_2212382
loop_
_publ_author_name
'Jem-Mau Lo'
'Mei-Hsun Chen'
'Jack Cheng'
'Chun-Yu Chen'
'Tian-Huey Lu'

_publ_section_title
;
 3-(4-Bromophenyl)cyclobutanone
;
_journal_coeditor_code TK2116
_journal_issue 2
_journal_name_full 'Acta Crystallographica Section E'
_journal_page_first o656
_journal_page_last o657
_journal_paper_doi 10.1107/S1600536807000256
_journal_volume 63
_journal_year 2007
_chemical_formula_iupac 'C10 H9 Br O'
_chemical_formula_moiety 'C10 H9 Br O'
_chemical_formula_sum 'C10 H9 Br O'
_chemical_formula_weight 225.08
_chemical_name_systematic
;
3-(4-bromophenyl)cyclobutanone
;
_space_group_IT_number 19
_symmetry_cell_setting orthorhombic
_symmetry_space_group_name_Hall 'P 2ac 2ab'
_symmetry_space_group_name_H-M 'P 21 21 21'
_atom_sites_solution_hydrogens geom
_atom_sites_solution_primary direct
_atom_sites_solution_secondary difmap
_audit_creation_method SHELXL-97
_cell_angle_alpha 90
_cell_angle_beta 90
_cell_angle_gamma 90
_cell_formula_units_Z 4
_cell_length_a 5.4751(9)
_cell_length_b 9.4755(14)
_cell_length_c 17.885(4)
_cell_measurement_reflns_used 5633
_cell_measurement_temperature 294(2)
_cell_measurement_theta_max 26.7
_cell_measurement_theta_min 2.4
_cell_volume 927.9(3)
_computing_cell_refinement 'SAINT (Bruker, 2000)'
_computing_data_collection 'SMART (Bruker, 1998)'
_computing_data_reduction SAINT
_computing_molecular_graphics 'ORTEP-3 (Farrugia, 1997) and MERCURY (Macrae <i>et al.</i>,  2006)'
_computing_publication_material SHELXL97
_computing_structure_refinement 'SHELXL97 (Sheldrick, 1997)'
_computing_structure_solution 'SHELXS97 (Sheldrick, 1997)'
_diffrn_ambient_temperature 294(2)
_diffrn_measured_fraction_theta_full 0.983
_diffrn_measured_fraction_theta_max 0.983
_diffrn_measurement_device_type 'Bruker CCD area-detector'
_diffrn_measurement_method '\f and \w'
_diffrn_radiation_monochromator graphite
_diffrn_radiation_source 'fine-focus sealed tube'
_diffrn_radiation_type MoK\a
_diffrn_radiation_wavelength 0.71073
_diffrn_reflns_av_R_equivalents 0.126
_diffrn_reflns_av_sigmaI/netI 0.150
_diffrn_reflns_limit_h_max 6
_diffrn_reflns_limit_h_min -6
_diffrn_reflns_limit_k_max 10
_diffrn_reflns_limit_k_min -11
_diffrn_reflns_limit_l_max 22
_diffrn_reflns_limit_l_min -9
_diffrn_reflns_number 5593
_diffrn_reflns_theta_full 26.7
_diffrn_reflns_theta_max 26.7
_diffrn_reflns_theta_min 2.3
_diffrn_standards_decay_% <1
_diffrn_standards_interval_count 0
_diffrn_standards_number 0
_exptl_absorpt_coefficient_mu 4.376
_exptl_absorpt_correction_T_max 0.951
_exptl_absorpt_correction_T_min 0.694
_exptl_absorpt_correction_type multi-scan
_exptl_absorpt_process_details '(SADABS; Bruker, 2000)'
_exptl_crystal_colour colourless
_exptl_crystal_density_diffrn 1.611
_exptl_crystal_density_method 'not measured'
_exptl_crystal_description Irregular
_exptl_crystal_F_000 448.06
_exptl_crystal_size_max 0.08
_exptl_crystal_size_mid 0.05
_exptl_crystal_size_min 0.012
_refine_diff_density_max 0.36
_refine_diff_density_min -0.64
_refine_ls_abs_structure_details 'Flack (1983)'
_refine_ls_abs_structure_Flack 0.010(10)
_refine_ls_extinction_coef 0.104(7)
_refine_ls_extinction_expression Fc^*^=kFc[1+0.001xFc^2^\l^3^/sin(2\q)]^-1/4^
_refine_ls_extinction_method SHELXL97
_refine_ls_goodness_of_fit_ref 0.89
_refine_ls_hydrogen_treatment constr
_refine_ls_matrix_type full
_refine_ls_number_parameters 110
_refine_ls_number_reflns 1166
_refine_ls_number_restraints 0
_refine_ls_restrained_S_all 0.89
_refine_ls_R_factor_all 0.144
_refine_ls_R_factor_gt 0.060
_refine_ls_shift/su_max 0.009
_refine_ls_shift/su_mean 0.001
_refine_ls_structure_factor_coef Fsqd
_refine_ls_weighting_details 'calc w=1/[\s^2^(Fo^2^)+(0.0667P)^2^] where P=(Fo^2^+2Fc^2^)/3'
_refine_ls_weighting_scheme calc
_refine_ls_wR_factor_gt 0.121
_refine_ls_wR_factor_ref 0.146
_reflns_number_gt 977
_reflns_number_total 1917
_reflns_threshold_expression I>2\s(I)
_cod_data_source_file tk2116.cif
_cod_data_source_block I
_cod_database_code 2212382
_cod_database_fobs_code 2212382

loop_
_symmetry_equiv_pos_as_xyz
'x, y, z'
'-x+1/2, -y, z+1/2'
'-x, y+1/2, -z+1/2'
'x+1/2, -y+1/2, -z'

loop_
_atom_site_type_symbol
_atom_site_label
_atom_site_fract_x
_atom_site_fract_y
_atom_site_fract_z
_atom_site_U_iso_or_equiv
_atom_site_adp_type
_atom_site_calc_flag
_atom_site_refinement_flags
_atom_site_occupancy
Br Br 0.0290(2) 0.60075(8) 0.51244(5) 0.0796(5) Uani d . 1
C C1 0.0006(17) 0.4304(6) 0.5685(4) 0.0459(18) Uani d . 1
C C2 0.1724(16) 0.3264(9) 0.5593(5) 0.054(2) Uani d . 1
H H2 0.3017 0.3397 0.5263 0.064 Uiso calc R 1
C C3 0.1528(15) 0.2016(9) 0.5992(5) 0.051(2) Uani d . 1
H H3 0.2671 0.1305 0.5915 0.061 Uiso calc R 1
C C4 -0.0335(15) 0.1808(7) 0.6504(4) 0.0402(17) Uani d . 1
C C5 -0.2034(15) 0.2891(8) 0.6586(5) 0.047(2) Uani d . 1
H H5 -0.3321 0.2782 0.6920 0.057 Uiso calc R 1
C C6 -0.1841(16) 0.4122(8) 0.6181(5) 0.054(2) Uani d . 1
H H6 -0.2988 0.4834 0.6248 0.065 Uiso calc R 1
C C7 -0.0448(16) 0.0491(7) 0.6966(4) 0.0465(19) Uani d . 1
H H7 0.0696 0.0557 0.7386 0.056 Uiso calc R 1
C C8 -0.0100(14) -0.0934(7) 0.6551(4) 0.0521(18) Uani d . 1
H H8A -0.0154 -0.0855 0.6011 0.063 Uiso calc R 1
H H8B 0.1324 -0.1462 0.6712 0.063 Uiso calc R 1
C C9 -0.2450(17) -0.1435(9) 0.6894(5) 0.055(2) Uani d . 1
C C10 -0.2958(18) -0.0018(9) 0.7243(5) 0.068(3) Uani d . 1
H H10A -0.3106 -0.0045 0.7784 0.082 Uiso calc R 1
H H10B -0.4324 0.0479 0.7020 0.082 Uiso calc R 1
O O -0.3531(13) -0.2537(6) 0.6895(4) 0.080(2) Uani d . 1

loop_
_atom_site_aniso_label
_atom_site_aniso_U_11
_atom_site_aniso_U_22
_atom_site_aniso_U_33
_atom_site_aniso_U_12
_atom_site_aniso_U_13
_atom_site_aniso_U_23
Br 0.1173(10) 0.0458(5) 0.0758(7) -0.0059(6) 0.0169(6) 0.0111(4)
C1 0.058(5) 0.041(4) 0.039(4) -0.010(5) -0.001(5) 0.000(3)
C2 0.049(6) 0.065(5) 0.047(5) -0.005(5) 0.004(4) -0.001(5)
C3 0.043(5) 0.044(4) 0.065(6) 0.007(4) 0.005(4) -0.001(4)
C4 0.038(5) 0.048(4) 0.034(4) 0.006(4) -0.007(4) -0.003(3)
C5 0.042(5) 0.054(5) 0.046(5) -0.007(4) 0.008(4) 0.000(4)
C6 0.067(6) 0.038(4) 0.057(5) 0.004(5) 0.008(5) -0.008(4)
C7 0.049(5) 0.048(4) 0.042(4) -0.001(4) -0.002(4) 0.003(3)
C8 0.047(5) 0.049(4) 0.059(4) 0.001(6) 0.002(5) 0.004(4)
C9 0.058(6) 0.040(5) 0.066(6) 0.003(4) -0.008(5) 0.001(4)
C10 0.074(7) 0.051(5) 0.078(7) 0.000(5) 0.027(6) 0.009(5)
O 0.084(5) 0.054(4) 0.102(6) -0.019(3) 0.017(4) -0.005(3)

loop_
_atom_type_symbol
_atom_type_description
_atom_type_scat_dispersion_real
_atom_type_scat_dispersion_imag
_atom_type_scat_source
C C 0.0033 0.0016 'International Tables Vol C Tables 4.2.6.8 and 6.1.1.4'
H H 0.0000 0.0000 'International Tables Vol C Tables 4.2.6.8 and 6.1.1.4'
O O 0.0106 0.0060 'International Tables Vol C Tables 4.2.6.8 and 6.1.1.4'
Br Br -0.2901 2.4595 'International Tables Vol C Tables 4.2.6.8 and 6.1.1.4'

loop_
_geom_angle_atom_site_label_1
_geom_angle_atom_site_label_2
_geom_angle_atom_site_label_3
_geom_angle
_geom_angle_publ_flag
C6 C1 C2 119.9(7) ?
C6 C1 Br 120.8(6) y
C2 C1 Br 119.3(6) y
C1 C2 C3 119.8(7) ?
C1 C2 H2 120.1 ?
C3 C2 H2 120.1 ?
C4 C3 C2 121.3(7) ?
C4 C3 H3 119.3 ?
C2 C3 H3 119.3 ?
C3 C4 C5 117.2(7) ?
C3 C4 C7 120.9(7) ?
C5 C4 C7 121.9(7) ?
C6 C5 C4 121.2(7) ?
C6 C5 H5 119.4 ?
C4 C5 H5 119.4 ?
C1 C6 C5 120.6(7) ?
C1 C6 H6 119.7 ?
C5 C6 H6 119.7 ?
C4 C7 C10 118.4(7) ?
C4 C7 C8 117.1(6) ?
C10 C7 C8 89.5(6) ?
C4 C7 H7 110.1 ?
C10 C7 H7 110.1 ?
C8 C7 H7 110.1 ?
C9 C8 C7 88.6(6) ?
C9 C8 H8A 113.9 ?
C7 C8 H8A 113.9 ?
C9 C8 H8B 113.9 ?
C7 C8 H8B 113.9 ?
H8A C8 H8B 111.1 ?
O C9 C8 134.2(8) ?
O C9 C10 133.2(9) ?
C8 C9 C10 92.6(6) ?
C9 C10 C7 88.9(7) ?
C9 C10 H10A 113.8 ?
C7 C10 H10A 113.8 ?
C9 C10 H10B 113.8 ?
C7 C10 H10B 113.8 ?
H10A C10 H10B 111.1 ?

loop_
_geom_bond_atom_site_label_1
_geom_bond_atom_site_label_2
_geom_bond_distance
_geom_bond_publ_flag
Br C1 1.907(6) y
C1 C6 1.356(11) ?
C1 C2 1.372(10) ?
C2 C3 1.386(12) ?
C2 H2 0.9300 ?
C3 C4 1.385(11) ?
C3 H3 0.9300 ?
C4 C5 1.393(10) ?
C4 C7 1.498(9) ?
C5 C6 1.377(10) ?
C5 H5 0.9300 ?
C6 H6 0.9300 ?
C7 C10 1.539(12) ?
C7 C8 1.552(9) ?
C7 H7 0.9800 ?
C8 C9 1.502(12) ?
C8 H8A 0.9700 ?
C8 H8B 0.9700 ?
C9 O 1.200(9) y
C9 C10 1.507(12) ?
C10 H10A 0.9700 ?
C10 H10B 0.9700 ?

loop_
_geom_torsion_atom_site_label_1
_geom_torsion_atom_site_label_2
_geom_torsion_atom_site_label_3
_geom_torsion_atom_site_label_4
_geom_torsion
_geom_torsion_publ_flag
C6 C1 C2 C3 1.7(11) ?
Br C1 C2 C3 -179.5(6) y
C1 C2 C3 C4 -2.0(12) ?
C2 C3 C4 C5 1.5(11) ?
C2 C3 C4 C7 -176.3(7) ?
C3 C4 C5 C6 -0.8(11) ?
C7 C4 C5 C6 177.0(7) ?
C2 C1 C6 C5 -1.0(11) ?
Br C1 C6 C5 -179.8(6) y
C4 C5 C6 C1 0.6(12) ?
C3 C4 C7 C10 -152.8(8) ?
C5 C4 C7 C10 29.4(10) ?
C3 C4 C7 C8 -47.5(10) ?
C5 C4 C7 C8 134.8(8) ?
C4 C7 C8 C9 -127.0(8) ?
C10 C7 C8 C9 -5.0(6) ?
C7 C8 C9 O -174.9(11) ?
C7 C8 C9 C10 5.1(6) ?
O C9 C10 C7 174.8(11) ?
C8 C9 C10 C7 -5.1(6) ?
C4 C7 C10 C9 125.9(7) ?
C8 C7 C10 C9 5.0(6) ?

loop_
_cod_related_entry_id
_cod_related_entry_database
_cod_related_entry_code
1 ChemSpider 3781867
